data_1554196
loop_
_publ_author_name
'Xin, Hanshen'
'Li, Jing'
'Ge, Congwu'
'Yang, Xiaodi'
'Xue, Tianrui'
'Gao, Xike'

_publ_section_title
;
 6,6&#x2032;-Diaryl-substituted biazulene diimides for
 solution-processable high-performance n-type organic semiconductors
;
_journal_issue 5
_journal_name_full 'Materials Chemistry Frontiers'
_journal_page_first 975
_journal_paper_doi 10.1039/C8QM00047F
_journal_volume 2
_journal_year 2018
_chemical_formula_moiety 'C52 H52 N2 O4'
_chemical_formula_sum 'C52 H52 N2 O4'
_chemical_formula_weight 768.95
_space_group_crystal_system triclinic
_space_group_IT_number 2
_space_group_name_Hall '-P 1'
_space_group_name_H-M_alt 'P -1'
_atom_sites_solution_hydrogens geom
_audit_creation_method SHELXL-2016/6
_audit_update_record
;
2018-01-26 deposited with the CCDC.
2018-03-07 downloaded from the CCDC.
;
_cell_angle_alpha 93.227(3)
_cell_angle_beta 97.302(3)
_cell_angle_gamma 103.143(3)
_cell_formula_units_Z 4
_cell_length_a 13.3247(7)
_cell_length_b 16.6349(9)
_cell_length_c 19.0232(8)
_cell_measurement_reflns_used 8617
_cell_measurement_temperature 173(2)
_cell_measurement_theta_max 66.39
_cell_measurement_theta_min 3.44
_cell_volume 4057.0(4)
_computing_cell_refinement 'Bruker SAINT'
_computing_data_collection 'Bruker APEX2'
_computing_data_reduction 'Bruker SAINT'
_computing_molecular_graphics 'Bruker SHELXTL'
_computing_publication_material 'Bruker SHELXTL'
_computing_structure_refinement 'SHELXL-2014 (Sheldrick, 2014)'
_computing_structure_solution 'SHELXS-97 (Sheldrick 2008)'
_diffrn_ambient_temperature 173(2)
_diffrn_measured_fraction_theta_full 0.951
_diffrn_measured_fraction_theta_max 0.951
_diffrn_measurement_device_type 'CCD area detector'
_diffrn_measurement_method 'phi and omega scans'
_diffrn_radiation_type CuK\a
_diffrn_radiation_wavelength 1.54178
_diffrn_reflns_av_R_equivalents 0.1232
_diffrn_reflns_av_unetI/netI 0.1086
_diffrn_reflns_Laue_measured_fraction_full 0.951
_diffrn_reflns_Laue_measured_fraction_max 0.951
_diffrn_reflns_limit_h_max 15
_diffrn_reflns_limit_h_min -15
_diffrn_reflns_limit_k_max 19
_diffrn_reflns_limit_k_min -19
_diffrn_reflns_limit_l_max 22
_diffrn_reflns_limit_l_min -19
_diffrn_reflns_number 35999
_diffrn_reflns_point_group_measured_fraction_full 0.951
_diffrn_reflns_point_group_measured_fraction_max 0.951
_diffrn_reflns_theta_full 65.132
_diffrn_reflns_theta_max 65.132
_diffrn_reflns_theta_min 2.351
_diffrn_source 'sealed tube'
_exptl_absorpt_coefficient_mu 0.618
_exptl_absorpt_correction_type none
_exptl_crystal_colour colorless
_exptl_crystal_density_diffrn 1.257
_exptl_crystal_description block
_exptl_crystal_F_000 1782
_exptl_crystal_size_max 0.05
_exptl_crystal_size_mid 0.04
_exptl_crystal_size_min 0.03
_refine_diff_density_max 1.133
_refine_diff_density_min -0.600
_refine_diff_density_rms 0.070
_refine_ls_extinction_method none
_refine_ls_goodness_of_fit_ref 1.347
_refine_ls_hydrogen_treatment constr
_refine_ls_matrix_type full
_refine_ls_number_parameters 1049
_refine_ls_number_reflns 13185
_refine_ls_number_restraints 1011
_refine_ls_restrained_S_all 1.365
_refine_ls_R_factor_all 0.1758
_refine_ls_R_factor_gt 0.0976
_refine_ls_shift/su_max 0.001
_refine_ls_shift/su_mean 0.000
_refine_ls_structure_factor_coef Fsqd
_refine_ls_weighting_details 'w=1/[\s^2^(Fo^2^)+(0.1000P)^2^] where P=(Fo^2^+2Fc^2^)/3'
_refine_ls_weighting_scheme calc
_refine_ls_wR_factor_gt 0.2346
_refine_ls_wR_factor_ref 0.2647
_reflns_Friedel_coverage 0.000
_reflns_number_gt 7258
_reflns_number_total 13185
_reflns_threshold_expression 'I > 2\s(I)'
_cod_data_source_file c8qm00047f2.cif
_cod_data_source_block a
_cod_depositor_comments
;

2022-04-19
Z value and formula fixed to values more according to usual
chemical conventions.                 miguel
;
_cod_original_formula_sum 'C104 H102 N4 O8'
_cod_original_formula_weight 1535.90
_cod_original_formula_moiety 'C52 H50 N2 O4, C52 H52 N2 O4'
_cod_original_formula_units_Z 2
_cod_database_code 1554196
_shelx_shelxl_version_number 2016/6
_shelx_space_group_comment
;
The symmetry employed for this shelxl refinement is uniquely defined
by the following loop, which should always be used as a source of
symmetry information in preference to the above space-group names.
They are only intended as comments.
;

loop_
_space_group_symop_operation_xyz
'x, y, z'
'-x, -y, -z'

loop_
_atom_site_label
_atom_site_type_symbol
_atom_site_fract_x
_atom_site_fract_y
_atom_site_fract_z
_atom_site_U_iso_or_equiv
_atom_site_adp_type
_atom_site_occupancy
_atom_site_site_symmetry_order
_atom_site_calc_flag
_atom_site_refinement_flags_posn
_atom_site_refinement_flags_adp
O1 O 0.5565(3) 0.7176(2) 0.78274(19) 0.0474(10) Uani 1 1 d . U
N1 N 0.6062(3) 0.3406(2) 0.6650(2) 0.0303(9) Uani 1 1 d . U
C1 C 0.5556(4) 0.6700(3) 0.7304(3) 0.0359(12) Uani 1 1 d . U
O2 O 0.7779(2) 0.3975(2) 0.69288(18) 0.0357(8) Uani 1 1 d . U
N2 N 0.5093(3) 0.6864(3) 0.6650(2) 0.0395(10) Uani 1 1 d . U
C2 C 0.6123(3) 0.6047(3) 0.7380(3) 0.0319(11) Uani 1 1 d . U
O3 O 0.4361(2) 0.2744(2) 0.63616(18) 0.0386(8) Uani 1 1 d . U
N3 N 0.4788(3) 0.3036(2) 0.8189(2) 0.0331(10) Uani 1 1 d . U
C3 C 0.5954(3) 0.5283(3) 0.6958(2) 0.0269(10) Uani 1 1 d . U
O4 O 0.4611(3) 0.6737(2) 0.5460(2) 0.0432(9) Uani 1 1 d . U
N4 N 0.3464(3) 0.6340(2) 0.8461(2) 0.0347(10) Uani 1 1 d . U
C4 C 0.5144(3) 0.4986(3) 0.6368(2) 0.0285(10) Uani 1 1 d . U
O5 O 0.2980(3) 0.6394(2) 0.7282(2) 0.0433(9) Uani 1 1 d . U
C5 C 0.4635(3) 0.5476(3) 0.5948(2) 0.0308(11) Uani 1 1 d . U
O6 O 0.4214(3) 0.6668(2) 0.95953(18) 0.0409(9) Uani 1 1 d . U
C6 C 0.4804(3) 0.6386(3) 0.5984(3) 0.0341(11) Uani 1 1 d . U
O7 O 0.3095(2) 0.2366(2) 0.79017(18) 0.0375(8) Uani 1 1 d . U
C7 C 0.6710(3) 0.4861(3) 0.7211(2) 0.0287(10) Uani 1 1 d . U
O8 O 0.6506(2) 0.3587(2) 0.84909(18) 0.0360(8) Uani 1 1 d . U
C8 C 0.6894(4) 0.4081(3) 0.6908(2) 0.0316(11) Uani 1 1 d . U
C9 C 0.4736(3) 0.4145(3) 0.6127(3) 0.0306(10) Uani 1 1 d . U
C10 C 0.5011(4) 0.3407(3) 0.6399(2) 0.0310(11) Uani 1 1 d . U
C11 C 0.3945(3) 0.4101(3) 0.5544(2) 0.0300(11) Uani 1 1 d . U
C12 C 0.3898(3) 0.4949(3) 0.5414(2) 0.0315(11) Uani 1 1 d . U
C13 C 0.3231(3) 0.5187(3) 0.4887(2) 0.0326(11) Uani 1 1 d . U
H13 H 0.330264 0.576795 0.488769 0.039 Uiso 1 1 calc R U
C14 C 0.2479(4) 0.4716(3) 0.4362(3) 0.0357(12) Uani 1 1 d . U
H14 H 0.210668 0.502526 0.406725 0.043 Uiso 1 1 calc R U
C15 C 0.2180(4) 0.3861(3) 0.4196(3) 0.0365(12) Uani 1 1 d . U
C16 C 0.2610(4) 0.3277(3) 0.4559(3) 0.0385(12) Uani 1 1 d . U
H16 H 0.233092 0.271955 0.436714 0.046 Uiso 1 1 calc R U
C17 C 0.3364(3) 0.3373(3) 0.5144(3) 0.0353(12) Uani 1 1 d . U
H17 H 0.351239 0.287385 0.529823 0.042 Uiso 1 1 calc R U
C18 C 0.1351(4) 0.3539(3) 0.3569(3) 0.0366(12) Uani 1 1 d . U
C19 C 0.0521(4) 0.3911(4) 0.3425(3) 0.0431(13) Uani 1 1 d . U
H19 H 0.048131 0.437674 0.372350 0.052 Uiso 1 1 calc R U
C20 C -0.0249(4) 0.3608(4) 0.2851(3) 0.0488(14) Uani 1 1 d . U
H20 H -0.082610 0.385361 0.276838 0.059 Uiso 1 1 calc R U
C21 C -0.0182(4) 0.2954(4) 0.2400(3) 0.0531(15) Uani 1 1 d . U
H21 H -0.069122 0.276712 0.199174 0.064 Uiso 1 1 calc R U
C22 C 0.0628(4) 0.2569(4) 0.2543(3) 0.0478(14) Uani 1 1 d . U
H22 H 0.065598 0.209864 0.224600 0.057 Uiso 1 1 calc R U
C23 C 0.1402(4) 0.2868(3) 0.3118(3) 0.0426(13) Uani 1 1 d . U
H23 H 0.196868 0.261180 0.320419 0.051 Uiso 1 1 calc R U
C24 C 0.7383(3) 0.5358(3) 0.7788(2) 0.0287(10) Uani 1 1 d . U
C25 C 0.8261(3) 0.5168(3) 0.8165(2) 0.0326(11) Uani 1 1 d . U
H25 H 0.838651 0.464843 0.801885 0.039 Uiso 1 1 calc R U
C26 C 0.8970(3) 0.5625(3) 0.8718(3) 0.0347(12) Uani 1 1 d . U
H26 H 0.952598 0.537980 0.887706 0.042 Uiso 1 1 calc R U
C27 C 0.9008(4) 0.6384(3) 0.9082(3) 0.0333(11) Uani 1 1 d . U
C28 C 0.8255(4) 0.6846(3) 0.8970(3) 0.0363(12) Uani 1 1 d . U
H28 H 0.836527 0.732583 0.929216 0.044 Uiso 1 1 calc R U
C29 C 0.7376(4) 0.6718(3) 0.8468(3) 0.0348(12) Uani 1 1 d . U
H29 H 0.697654 0.712080 0.850272 0.042 Uiso 1 1 calc R U
C30 C 0.6981(3) 0.6093(3) 0.7918(3) 0.0315(11) Uani 1 1 d . U
C31 C 0.9932(3) 0.6738(3) 0.9633(3) 0.0342(11) Uani 1 1 d . U
C32 C 1.0338(4) 0.6241(3) 1.0094(3) 0.0392(12) Uani 1 1 d . U
H32 H 1.001655 0.566566 1.006455 0.047 Uiso 1 1 calc R U
C33 C 1.1204(4) 0.6564(4) 1.0599(3) 0.0444(13) Uani 1 1 d . U
H33 H 1.147363 0.621179 1.090934 0.053 Uiso 1 1 calc R U
C34 C 1.1676(4) 0.7404(4) 1.0649(3) 0.0526(15) Uani 1 1 d . U
H34 H 1.227409 0.762937 1.099060 0.063 Uiso 1 1 calc R U
C35 C 1.1272(4) 0.7902(4) 1.0202(3) 0.0541(15) Uani 1 1 d . U
H35 H 1.158800 0.847871 1.023986 0.065 Uiso 1 1 calc R U
C36 C 1.0404(4) 0.7578(3) 0.9693(3) 0.0456(13) Uani 1 1 d . U
H36 H 1.013451 0.793314 0.938483 0.055 Uiso 1 1 calc R U
C37 C 0.4815(4) 0.7683(3) 0.6646(3) 0.0447(13) Uani 1 1 d . U
H37A H 0.455567 0.779809 0.709697 0.054 Uiso 1 1 calc R U
H37B H 0.424451 0.765646 0.625124 0.054 Uiso 1 1 calc R U
C38 C 0.5714(4) 0.8378(3) 0.6562(4) 0.0576(16) Uani 1 1 d . U
H38A H 0.583698 0.835815 0.605954 0.069 Uiso 1 1 calc R U
H38B H 0.634841 0.830597 0.685884 0.069 Uiso 1 1 calc R U
C39 C 0.5523(5) 0.9229(4) 0.6779(4) 0.0667(18) Uani 1 1 d . U
H39A H 0.543046 0.924917 0.728696 0.080 Uiso 1 1 calc R U
H39B H 0.615469 0.965995 0.673339 0.080 Uiso 1 1 calc R U
C40 C 0.4608(6) 0.9447(4) 0.6363(4) 0.073(2) Uani 1 1 d . U
H40A H 0.398530 0.898831 0.635694 0.088 Uiso 1 1 calc R U
H40B H 0.473757 0.950613 0.586499 0.088 Uiso 1 1 calc R U
C41 C 0.4389(6) 1.0242(4) 0.6663(5) 0.079(2) Uani 1 1 d . U
H41A H 0.499661 1.069778 0.662408 0.095 Uiso 1 1 calc R U
H41B H 0.435718 1.019669 0.717732 0.095 Uiso 1 1 calc R U
C42 C 0.3421(7) 1.0504(5) 0.6349(5) 0.096(2) Uani 1 1 d . U
H42A H 0.280467 1.003918 0.634392 0.116 Uiso 1 1 calc R U
H42B H 0.332891 1.097547 0.665567 0.116 Uiso 1 1 calc R U
C43 C 0.3477(7) 1.0750(5) 0.5618(5) 0.099(3) Uani 1 1 d . U
H43A H 0.350702 1.026882 0.529758 0.118 Uiso 1 1 calc R U
H43B H 0.411521 1.119067 0.561169 0.118 Uiso 1 1 calc R U
C44 C 0.2506(7) 1.1071(5) 0.5355(6) 0.114(3) Uani 1 1 d . U
H44A H 0.243887 1.108786 0.483743 0.170 Uiso 1 1 calc R U
H44B H 0.258106 1.163015 0.558101 0.170 Uiso 1 1 calc R U
H44C H 0.188397 1.070008 0.548047 0.170 Uiso 1 1 calc R U
C45 C 0.6329(4) 0.2593(3) 0.6578(3) 0.0370(12) Uani 1 1 d . U
H45A H 0.572658 0.215199 0.665579 0.044 Uiso 1 1 calc R U
H45B H 0.692025 0.258385 0.694739 0.044 Uiso 1 1 calc R U
C46 C 0.6618(5) 0.2422(3) 0.5855(3) 0.0465(14) Uani 1 1 d . U
H46A H 0.721125 0.287228 0.577855 0.056 Uiso 1 1 calc R U
H46B H 0.602234 0.243137 0.549009 0.056 Uiso 1 1 calc R U
C47 C 0.6916(5) 0.1591(4) 0.5749(3) 0.0508(15) Uani 1 1 d . U
H47A H 0.632006 0.113913 0.581947 0.061 Uiso 1 1 calc R U
H47B H 0.704864 0.151099 0.525266 0.061 Uiso 1 1 calc R U
C48 C 0.7870(5) 0.1523(4) 0.6250(4) 0.069(2) Uani 1 1 d . U
H48A H 0.770216 0.152117 0.674222 0.082 Uiso 1 1 calc R U
H48B H 0.843781 0.201896 0.623093 0.082 Uiso 1 1 calc R U
C49 C 0.8255(5) 0.0750(4) 0.6075(4) 0.073(2) Uani 1 1 d . U
H49A H 0.767724 0.025347 0.606589 0.088 Uiso 1 1 calc R U
H49B H 0.847039 0.076829 0.559629 0.088 Uiso 1 1 calc R U
C50 C 0.9169(8) 0.0676(6) 0.6616(6) 0.133(4) Uani 1 1 d . U
C51 C 0.9754(9) -0.0043(6) 0.6308(7) 0.137(4) Uani 1 1 d . U
H51A H 0.968554 -0.011011 0.578210 0.164 Uiso 1 1 calc R U
H51B H 1.049109 0.004090 0.652311 0.164 Uiso 1 1 calc R U
C52 C 0.9106(11) -0.0640(9) 0.6580(8) 0.179(5) Uani 1 1 d . U
H52A H 0.873517 -0.039025 0.691244 0.269 Uiso 1 1 calc R U
H52B H 0.950414 -0.099121 0.683206 0.269 Uiso 1 1 calc R U
H52C H 0.860168 -0.097806 0.619466 0.269 Uiso 1 1 calc R U
C53 C 0.2569(3) 0.4592(3) 0.7039(2) 0.0322(11) Uani 1 1 d . U
C54 C 0.3273(3) 0.5982(3) 0.7747(3) 0.0334(11) Uani 1 1 d . U
C55 C 0.3269(3) 0.5106(3) 0.7593(2) 0.0303(10) Uani 1 1 d . U
C56 C 0.3828(3) 0.4607(3) 0.7986(2) 0.0276(10) Uani 1 1 d . U
C57 C 0.4652(3) 0.4894(3) 0.8565(2) 0.0296(11) Uani 1 1 d . U
C58 C 0.4815(3) 0.5634(3) 0.9012(2) 0.0298(11) Uani 1 1 d . U
C59 C 0.4159(4) 0.6228(3) 0.9048(3) 0.0332(11) Uani 1 1 d . U
C60 C 0.1905(4) 0.4841(3) 0.6499(2) 0.0357(12) Uani 1 1 d . U
H60 H 0.197767 0.542265 0.650128 0.043 Uiso 1 1 calc R U
C61 C 0.1164(4) 0.4370(3) 0.5967(3) 0.0366(12) Uani 1 1 d . U
H61 H 0.083202 0.468514 0.565277 0.044 Uiso 1 1 calc R U
C62 C 0.0816(4) 0.3507(3) 0.5810(3) 0.0361(12) Uani 1 1 d . U
C63 C 0.1238(4) 0.2929(3) 0.6172(3) 0.0383(12) Uani 1 1 d . U
H63 H 0.091693 0.236891 0.600543 0.046 Uiso 1 1 calc R U
C64 C 0.2040(4) 0.3025(3) 0.6729(3) 0.0357(12) Uani 1 1 d . U
H64 H 0.220622 0.252249 0.685892 0.043 Uiso 1 1 calc R U
C65 C 0.2649(3) 0.3737(3) 0.7133(2) 0.0304(11) Uani 1 1 d . U
C66 C 0.3456(3) 0.3772(3) 0.7698(2) 0.0287(10) Uani 1 1 d . U
C67 C 0.3740(4) 0.3034(3) 0.7947(2) 0.0303(11) Uani 1 1 d . U
C68 C 0.5620(3) 0.3703(3) 0.8458(2) 0.0304(11) Uani 1 1 d . U
C69 C 0.5448(3) 0.4487(3) 0.8762(2) 0.0280(10) Uani 1 1 d . U
C70 C 0.8614(4) 0.6200(3) 1.1291(3) 0.0339(11) Uani 1 1 d . U
C71 C 0.5727(3) 0.5689(3) 0.9515(2) 0.0300(11) Uani 1 1 d . U
C72 C 0.6177(3) 0.6328(3) 1.0046(2) 0.0309(11) Uani 1 1 d . U
H72 H 0.582339 0.676196 1.006833 0.037 Uiso 1 1 calc R U
C73 C 0.7748(3) 0.5919(3) 1.0691(2) 0.0312(11) Uani 1 1 d . U
C74 C 0.7688(3) 0.5164(3) 1.0306(3) 0.0335(11) Uani 1 1 d . U
H74 H 0.820757 0.488547 1.047262 0.040 Uiso 1 1 calc R U
C75 C 0.6993(3) 0.4755(3) 0.9720(2) 0.0306(11) Uani 1 1 d . U
H75 H 0.712746 0.425066 0.954295 0.037 Uiso 1 1 calc R U
C76 C 0.6128(3) 0.4965(3) 0.9348(2) 0.0289(10) Uani 1 1 d . U
C77 C 0.8983(4) 0.5637(3) 1.1701(3) 0.0364(12) Uani 1 1 d . U
H77 H 0.866869 0.506207 1.160107 0.044 Uiso 1 1 calc R U
C78 C 0.9803(4) 0.5896(4) 1.2253(3) 0.0410(12) Uani 1 1 d . U
H78 H 1.004495 0.550164 1.252998 0.049 Uiso 1 1 calc R U
C79 C 1.0263(4) 0.6725(4) 1.2398(3) 0.0470(14) Uani 1 1 d . U
H79 H 1.082287 0.690261 1.277690 0.056 Uiso 1 1 calc R U
C80 C 0.9922(4) 0.7301(4) 1.2000(3) 0.0489(14) Uani 1 1 d . U
H80 H 1.024861 0.787296 1.210063 0.059 Uiso 1 1 calc R U
C81 C 0.9095(4) 0.7040(3) 1.1449(3) 0.0404(12) Uani 1 1 d . U
H81 H 0.885451 0.743864 1.117693 0.048 Uiso 1 1 calc R U
C82 C -0.0059(4) 0.3194(3) 0.5226(3) 0.0380(12) Uani 1 1 d . U
C83 C -0.0868(4) 0.3600(3) 0.5088(3) 0.0419(13) Uani 1 1 d . U
H83 H -0.086076 0.408468 0.538015 0.050 Uiso 1 1 calc R U
C84 C -0.1676(4) 0.3312(4) 0.4538(3) 0.0472(14) Uani 1 1 d . U
H84 H -0.222121 0.359320 0.445822 0.057 Uiso 1 1 calc R U
C85 C -0.1690(4) 0.2614(4) 0.4103(3) 0.0498(15) Uani 1 1 d . U
H85 H -0.224175 0.241833 0.372195 0.060 Uiso 1 1 calc R U
C86 C -0.0907(4) 0.2204(4) 0.4221(3) 0.0528(15) Uani 1 1 d . U
H86 H -0.091917 0.172473 0.392033 0.063 Uiso 1 1 calc R U
C87 C -0.0094(4) 0.2488(3) 0.4781(3) 0.0447(14) Uani 1 1 d . U
H87 H 0.044184 0.219787 0.486079 0.054 Uiso 1 1 calc R U
C88 C 0.5023(4) 0.2207(3) 0.8173(3) 0.0420(13) Uani 1 1 d . U
H88A H 0.573133 0.225372 0.804693 0.050 Uiso 1 1 calc R U
H88B H 0.452320 0.183063 0.780015 0.050 Uiso 1 1 calc R U
C89 C 0.4962(6) 0.1842(4) 0.8877(4) 0.072(2) Uani 1 1 d . U
H89A H 0.552327 0.218876 0.923315 0.087 Uiso 1 1 calc R U
H89B H 0.428977 0.187621 0.903129 0.087 Uiso 1 1 calc R U
C90 C 0.5051(8) 0.0990(5) 0.8884(6) 0.119(3) Uani 1 1 d . U
H90A H 0.470067 0.075270 0.927958 0.142 Uiso 1 1 calc R U
H90B H 0.464229 0.068722 0.843776 0.142 Uiso 1 1 calc R U
C91 C 0.5945(7) 0.0817(5) 0.8943(6) 0.121(3) Uani 1 1 d . U
H91A H 0.637643 0.116680 0.936101 0.145 Uiso 1 1 calc R U
H91B H 0.626392 0.100600 0.852070 0.145 Uiso 1 1 calc R U
C92 C 0.6081(6) -0.0112(5) 0.9025(5) 0.094(3) Uani 1 1 d . U
H92A H 0.597928 -0.025846 0.951212 0.112 Uiso 1 1 calc R U
H92B H 0.553704 -0.050171 0.868655 0.112 Uiso 1 1 calc R U
C93 C 0.7090(6) -0.0202(5) 0.8892(5) 0.093(2) Uani 1 1 d . U
H93A H 0.761955 0.012897 0.927486 0.111 Uiso 1 1 calc R U
H93B H 0.723167 0.003602 0.843878 0.111 Uiso 1 1 calc R U
C94 C 0.7226(7) -0.1062(5) 0.8848(5) 0.096(3) Uani 1 1 d . U
H94A H 0.795286 -0.106600 0.879021 0.115 Uiso 1 1 calc R U
H94B H 0.675497 -0.139698 0.843792 0.115 Uiso 1 1 calc R U
C95 C 0.6951(11) -0.1425(8) 0.9569(7) 0.165(5) Uani 1 1 d . U
H95A H 0.639397 -0.119690 0.972957 0.247 Uiso 1 1 calc R U
H95B H 0.756993 -0.127283 0.993124 0.247 Uiso 1 1 calc R U
H95C H 0.671804 -0.203004 0.949303 0.247 Uiso 1 1 calc R U
C96 C 0.2969(4) 0.7042(3) 0.8585(3) 0.0466(14) Uani 1 1 d . U
H96A H 0.271265 0.700611 0.905168 0.056 Uiso 1 1 calc R U
H96B H 0.235800 0.698553 0.821465 0.056 Uiso 1 1 calc R U
C97 C 0.3698(5) 0.7896(3) 0.8577(4) 0.0609(17) Uani 1 1 d . U
H97A H 0.431121 0.796200 0.894747 0.073 Uiso 1 1 calc R U
H97B H 0.394625 0.794565 0.810922 0.073 Uiso 1 1 calc R U
C98 C 0.3126(9) 0.8567(6) 0.8716(6) 0.136(4) Uani 1 1 d D U
H98A H 0.258783 0.834751 0.901515 0.163 Uiso 1 1 calc R U
H98B H 0.363063 0.903773 0.900241 0.163 Uiso 1 1 calc R U
C99 C 0.2640(10) 0.8883(8) 0.8132(7) 0.180(5) Uani 1 1 d D U
H99A H 0.212811 0.840832 0.785749 0.216 Uiso 1 1 calc R U
H99B H 0.318036 0.907492 0.782649 0.216 Uiso 1 1 calc R U
C100 C 0.2100(12) 0.9549(9) 0.8212(9) 0.197(6) Uani 1 1 d . U
H10F H 0.267869 1.004787 0.823741 0.236 Uiso 1 1 calc R U
H10G H 0.170438 0.951899 0.773072 0.236 Uiso 1 1 calc R U
C101 C 0.1512(14) 0.9801(10) 0.8593(10) 0.212(6) Uani 1 1 d . U
H10A H 0.187892 0.986168 0.908632 0.254 Uiso 1 1 calc R U
H10B H 0.089517 0.933291 0.857156 0.254 Uiso 1 1 calc R U
C102 C 0.1099(10) 1.0542(7) 0.8520(8) 0.155(4) Uani 1 1 d . U
H10W H 0.073087 1.052125 0.803072 0.186 Uiso 1 1 calc R U
H10T H 0.168331 1.104103 0.859647 0.186 Uiso 1 1 calc R U
C103 C 0.0361(12) 1.0605(10) 0.9046(9) 0.211(6) Uani 1 1 d . U
H10C H 0.000352 1.104488 0.892948 0.317 Uiso 1 1 calc R U
H10D H 0.075160 1.073514 0.952660 0.317 Uiso 1 1 calc R U
H10E H -0.015428 1.007614 0.902354 0.317 Uiso 1 1 calc R U
C104 C 0.7054(3) 0.6430(3) 1.0546(2) 0.0324(11) Uani 1 1 d . U
H104 H 0.721722 0.693462 1.084247 0.039 Uiso 1 1 calc R U

loop_
_atom_site_aniso_label
_atom_site_aniso_U_11
_atom_site_aniso_U_22
_atom_site_aniso_U_33
_atom_site_aniso_U_23
_atom_site_aniso_U_13
_atom_site_aniso_U_12
O1 0.0479(19) 0.057(2) 0.039(2) -0.0121(19) -0.0071(17) 0.0260(17)
N1 0.0336(18) 0.034(2) 0.025(2) 0.0042(18) -0.0003(17) 0.0141(16)
C1 0.035(2) 0.043(3) 0.032(3) 0.002(2) 0.001(2) 0.016(2)
O2 0.0353(16) 0.0393(19) 0.0347(19) 0.0005(16) 0.0016(15) 0.0156(14)
N2 0.045(2) 0.037(2) 0.038(2) 0.000(2) 0.0016(19) 0.0172(18)
C2 0.031(2) 0.035(3) 0.031(3) 0.004(2) 0.005(2) 0.0097(19)
O3 0.0402(17) 0.0386(19) 0.036(2) 0.0083(17) 0.0010(16) 0.0089(15)
N3 0.0353(19) 0.038(2) 0.027(2) 0.0003(18) -0.0036(17) 0.0141(17)
C3 0.031(2) 0.031(2) 0.021(2) 0.007(2) 0.0051(18) 0.0108(18)
O4 0.052(2) 0.045(2) 0.035(2) 0.0134(18) -0.0004(17) 0.0184(17)
N4 0.0333(19) 0.036(2) 0.035(2) 0.0011(19) -0.0037(18) 0.0132(17)
C4 0.032(2) 0.038(2) 0.020(2) 0.004(2) 0.0059(18) 0.0145(19)
O5 0.0464(19) 0.042(2) 0.040(2) 0.0084(18) -0.0089(17) 0.0140(16)
C5 0.036(2) 0.043(2) 0.017(2) 0.006(2) 0.0032(19) 0.016(2)
O6 0.0462(19) 0.049(2) 0.0302(19) -0.0035(17) -0.0007(16) 0.0224(16)
C6 0.033(2) 0.040(3) 0.031(3) 0.006(2) 0.002(2) 0.014(2)
O7 0.0413(18) 0.0362(19) 0.0314(19) 0.0049(16) -0.0016(15) 0.0053(15)
C7 0.033(2) 0.039(3) 0.017(2) 0.008(2) 0.0066(19) 0.0106(19)
O8 0.0342(16) 0.0416(19) 0.035(2) 0.0029(16) 0.0043(15) 0.0158(14)
C8 0.038(2) 0.036(3) 0.022(2) 0.006(2) 0.001(2) 0.013(2)
C9 0.033(2) 0.034(2) 0.026(2) 0.004(2) 0.004(2) 0.0095(19)
C10 0.037(2) 0.038(3) 0.020(2) 0.006(2) 0.001(2) 0.013(2)
C11 0.033(2) 0.042(3) 0.017(2) 0.005(2) 0.0057(19) 0.013(2)
C12 0.034(2) 0.041(3) 0.023(2) 0.006(2) 0.0070(19) 0.012(2)
C13 0.038(2) 0.044(3) 0.021(2) 0.007(2) 0.005(2) 0.019(2)
C14 0.038(2) 0.050(3) 0.023(2) 0.011(2) 0.003(2) 0.018(2)
C15 0.034(2) 0.053(3) 0.026(3) 0.005(2) 0.004(2) 0.017(2)
C16 0.041(3) 0.042(3) 0.032(3) 0.002(2) 0.003(2) 0.008(2)
C17 0.037(2) 0.039(3) 0.030(3) 0.003(2) 0.001(2) 0.011(2)
C18 0.036(2) 0.049(3) 0.026(3) 0.006(2) 0.006(2) 0.011(2)
C19 0.043(3) 0.056(3) 0.031(3) 0.005(3) 0.002(2) 0.014(2)
C20 0.041(3) 0.068(4) 0.038(3) 0.012(3) 0.001(2) 0.014(3)
C21 0.042(3) 0.075(4) 0.036(3) 0.001(3) -0.005(2) 0.007(3)
C22 0.049(3) 0.058(3) 0.033(3) -0.001(3) 0.003(2) 0.010(3)
C23 0.038(3) 0.058(3) 0.033(3) 0.004(3) 0.006(2) 0.013(2)
C24 0.032(2) 0.033(2) 0.023(2) 0.006(2) 0.0060(19) 0.0102(19)
C25 0.034(2) 0.041(3) 0.025(2) 0.002(2) 0.003(2) 0.012(2)
C26 0.031(2) 0.045(3) 0.029(3) 0.002(2) 0.000(2) 0.014(2)
C27 0.035(2) 0.040(3) 0.025(2) 0.003(2) 0.004(2) 0.009(2)
C28 0.040(2) 0.039(3) 0.029(3) -0.002(2) 0.002(2) 0.010(2)
C29 0.038(2) 0.039(3) 0.030(3) 0.002(2) 0.003(2) 0.015(2)
C30 0.035(2) 0.037(3) 0.025(2) 0.007(2) 0.005(2) 0.013(2)
C31 0.034(2) 0.046(3) 0.023(2) 0.001(2) 0.003(2) 0.011(2)
C32 0.039(2) 0.048(3) 0.033(3) -0.002(2) 0.003(2) 0.017(2)
C33 0.041(3) 0.058(3) 0.037(3) 0.000(3) 0.000(2) 0.020(2)
C34 0.041(3) 0.068(4) 0.044(3) -0.001(3) -0.003(3) 0.009(3)
C35 0.046(3) 0.052(3) 0.056(4) -0.005(3) -0.002(3) 0.003(3)
C36 0.046(3) 0.048(3) 0.042(3) 0.004(3) -0.002(2) 0.012(2)
C37 0.046(3) 0.038(3) 0.052(3) 0.005(3) 0.004(3) 0.016(2)
C38 0.051(3) 0.046(3) 0.075(4) 0.010(3) 0.008(3) 0.010(2)
C39 0.071(4) 0.045(3) 0.082(5) 0.010(3) 0.006(3) 0.012(3)
C40 0.093(4) 0.046(3) 0.073(5) 0.007(3) -0.009(4) 0.012(3)
C41 0.090(4) 0.061(4) 0.092(5) 0.017(4) 0.018(4) 0.025(3)
C42 0.111(5) 0.081(5) 0.099(5) 0.015(4) 0.008(5) 0.028(4)
C43 0.112(5) 0.089(5) 0.088(5) -0.008(4) -0.007(5) 0.027(4)
C44 0.128(6) 0.088(5) 0.117(6) 0.002(5) -0.023(5) 0.032(5)
C45 0.048(3) 0.034(3) 0.031(3) 0.006(2) -0.002(2) 0.017(2)
C46 0.061(3) 0.045(3) 0.038(3) 0.002(3) 0.003(3) 0.025(3)
C47 0.064(3) 0.049(3) 0.043(3) -0.004(3) 0.000(3) 0.026(3)
C48 0.072(4) 0.059(4) 0.076(4) -0.017(3) -0.012(3) 0.035(3)
C49 0.080(4) 0.062(4) 0.082(5) -0.010(4) -0.005(4) 0.037(3)
C50 0.131(6) 0.128(6) 0.147(7) -0.018(5) -0.041(5) 0.089(5)
C51 0.149(7) 0.106(6) 0.158(8) 0.010(6) -0.029(6) 0.065(5)
C52 0.186(9) 0.161(7) 0.198(10) 0.035(7) 0.000(7) 0.063(7)
C53 0.033(2) 0.043(3) 0.022(2) 0.004(2) 0.0053(19) 0.013(2)
C54 0.031(2) 0.037(3) 0.033(3) 0.005(2) 0.001(2) 0.009(2)
C55 0.032(2) 0.036(2) 0.025(2) 0.004(2) 0.0050(19) 0.0107(19)
C56 0.028(2) 0.036(2) 0.020(2) 0.004(2) 0.0026(18) 0.0088(19)
C57 0.032(2) 0.035(3) 0.023(2) 0.005(2) 0.0043(19) 0.0096(19)
C58 0.032(2) 0.036(3) 0.023(2) 0.003(2) 0.0052(19) 0.0107(19)
C59 0.037(2) 0.037(3) 0.025(2) 0.006(2) 0.003(2) 0.010(2)
C60 0.039(2) 0.047(3) 0.023(2) 0.005(2) 0.002(2) 0.014(2)
C61 0.037(2) 0.049(3) 0.025(3) 0.004(2) 0.001(2) 0.016(2)
C62 0.036(2) 0.052(3) 0.022(2) 0.004(2) 0.005(2) 0.013(2)
C63 0.045(3) 0.043(3) 0.026(3) -0.001(2) 0.000(2) 0.012(2)
C64 0.038(2) 0.037(3) 0.031(3) 0.002(2) -0.001(2) 0.011(2)
C65 0.035(2) 0.040(3) 0.017(2) 0.001(2) 0.0046(19) 0.011(2)
C66 0.031(2) 0.038(2) 0.019(2) 0.009(2) 0.0031(19) 0.0100(19)
C67 0.037(2) 0.037(3) 0.017(2) 0.002(2) 0.003(2) 0.011(2)
C68 0.035(2) 0.037(3) 0.020(2) 0.003(2) 0.003(2) 0.0107(19)
C69 0.030(2) 0.034(2) 0.021(2) 0.006(2) 0.0029(19) 0.0099(18)
C70 0.035(2) 0.045(3) 0.022(2) -0.002(2) 0.0036(19) 0.010(2)
C71 0.031(2) 0.038(3) 0.022(2) 0.004(2) 0.0057(19) 0.0095(19)
C72 0.035(2) 0.038(3) 0.022(2) 0.004(2) 0.0058(19) 0.013(2)
C73 0.032(2) 0.042(3) 0.020(2) 0.005(2) 0.0032(19) 0.008(2)
C74 0.033(2) 0.043(3) 0.027(2) 0.006(2) 0.002(2) 0.015(2)
C75 0.034(2) 0.036(3) 0.024(2) 0.005(2) 0.0038(19) 0.0109(19)
C76 0.032(2) 0.037(3) 0.020(2) 0.005(2) 0.0052(19) 0.0115(19)
C77 0.036(2) 0.048(3) 0.026(3) 0.000(2) 0.003(2) 0.015(2)
C78 0.036(2) 0.061(3) 0.029(3) 0.005(3) 0.003(2) 0.020(2)
C79 0.036(3) 0.067(3) 0.036(3) -0.008(3) -0.006(2) 0.019(2)
C80 0.044(3) 0.054(3) 0.044(3) -0.012(3) -0.005(2) 0.012(2)
C81 0.039(3) 0.049(3) 0.032(3) 0.000(2) -0.002(2) 0.014(2)
C82 0.034(2) 0.051(3) 0.028(3) 0.000(2) 0.002(2) 0.010(2)
C83 0.041(3) 0.057(3) 0.030(3) 0.006(3) 0.003(2) 0.015(2)
C84 0.039(3) 0.067(4) 0.037(3) 0.008(3) 0.002(2) 0.015(2)
C85 0.040(3) 0.071(4) 0.034(3) 0.001(3) -0.003(2) 0.009(3)
C86 0.050(3) 0.062(4) 0.039(3) -0.009(3) -0.005(3) 0.008(3)
C87 0.040(3) 0.054(3) 0.037(3) -0.003(3) 0.000(2) 0.011(2)
C88 0.043(3) 0.037(3) 0.046(3) -0.005(2) -0.004(2) 0.017(2)
C89 0.105(5) 0.043(3) 0.054(4) 0.008(3) -0.032(4) 0.011(3)
C90 0.154(6) 0.073(4) 0.122(7) 0.009(4) -0.053(5) 0.053(5)
C91 0.087(5) 0.078(5) 0.186(8) -0.041(5) 0.000(5) 0.017(4)
C92 0.081(4) 0.076(4) 0.123(6) -0.015(4) 0.005(4) 0.028(4)
C93 0.087(4) 0.074(4) 0.117(6) -0.002(4) 0.000(4) 0.029(4)
C94 0.099(5) 0.063(4) 0.130(6) -0.004(4) 0.010(5) 0.033(4)
C95 0.180(8) 0.153(8) 0.173(8) 0.035(6) 0.033(7) 0.055(7)
C96 0.039(3) 0.052(3) 0.050(3) -0.006(3) -0.006(2) 0.022(2)
C97 0.071(4) 0.041(3) 0.074(4) 0.008(3) 0.011(3) 0.020(3)
C98 0.134(7) 0.082(5) 0.196(8) 0.020(6) 0.019(6) 0.036(5)
C99 0.157(8) 0.145(8) 0.251(10) 0.047(7) -0.008(7) 0.077(6)
C100 0.180(9) 0.196(9) 0.254(11) 0.034(7) 0.024(7) 0.126(8)
C101 0.219(10) 0.185(9) 0.249(11) 0.010(8) 0.026(8) 0.093(8)
C102 0.173(8) 0.129(7) 0.178(9) -0.003(6) 0.022(6) 0.072(6)
C103 0.203(9) 0.215(10) 0.231(11) 0.033(8) 0.075(8) 0.055(8)
C104 0.036(2) 0.042(3) 0.021(2) 0.005(2) 0.008(2) 0.008(2)

loop_
_atom_type_symbol
_atom_type_description
_atom_type_scat_dispersion_real
_atom_type_scat_dispersion_imag
_atom_type_scat_source
C C 0.0181 0.0091 'International Tables Vol C Tables 4.2.6.8 and 6.1.1.4'
H H 0.0000 0.0000 'International Tables Vol C Tables 4.2.6.8 and 6.1.1.4'
N N 0.0311 0.0180 'International Tables Vol C Tables 4.2.6.8 and 6.1.1.4'
O O 0.0492 0.0322 'International Tables Vol C Tables 4.2.6.8 and 6.1.1.4'

loop_
_geom_angle_atom_site_label_1
_geom_angle_atom_site_label_2
_geom_angle_atom_site_label_3
_geom_angle
C8 N1 C10 128.6(4)
C8 N1 C45 115.7(4)
C10 N1 C45 115.6(4)
O1 C1 N2 117.8(4)
O1 C1 C2 119.4(4)
N2 C1 C2 122.4(4)
C1 N2 C6 131.9(4)
C1 N2 C37 114.6(4)
C6 N2 C37 113.5(4)
C30 C2 C3 107.8(4)
C30 C2 C1 123.3(4)
C3 C2 C1 128.8(4)
C68 N3 C67 129.2(4)
C68 N3 C88 115.9(4)
C67 N3 C88 114.9(4)
C7 C3 C2 109.2(4)
C7 C3 C4 125.2(4)
C2 C3 C4 125.6(4)
C59 N4 C54 130.9(4)
C59 N4 C96 113.8(4)
C54 N4 C96 114.6(4)
C5 C4 C9 109.5(4)
C5 C4 C3 125.9(4)
C9 C4 C3 124.5(4)
C4 C5 C12 108.5(4)
C4 C5 C6 129.5(4)
C12 C5 C6 121.9(4)
O4 C6 N2 118.1(5)
O4 C6 C5 121.3(4)
N2 C6 C5 120.3(5)
C3 C7 C24 108.4(4)
C3 C7 C8 128.5(4)
C24 C7 C8 122.8(4)
O2 C8 N1 117.6(4)
O2 C8 C7 121.1(4)
N1 C8 C7 121.0(4)
C4 C9 C11 107.9(4)
C4 C9 C10 129.6(4)
C11 C9 C10 122.4(4)
O3 C10 N1 117.1(4)
O3 C10 C9 121.4(4)
N1 C10 C9 121.1(4)
C17 C11 C9 125.7(4)
C17 C11 C12 126.8(4)
C9 C11 C12 107.4(4)
C13 C12 C5 127.1(5)
C13 C12 C11 126.4(4)
C5 C12 C11 106.5(4)
C12 C13 C14 130.7(5)
C12 C13 H13 114.7
C14 C13 H13 114.7
C13 C14 C15 130.3(5)
C13 C14 H14 114.8
C15 C14 H14 114.8
C14 C15 C16 125.2(4)
C14 C15 C18 117.4(5)
C16 C15 C18 117.4(5)
C17 C16 C15 131.2(5)
C17 C16 H16 114.4
C15 C16 H16 114.4
C16 C17 C11 129.4(5)
C16 C17 H17 115.3
C11 C17 H17 115.3
C23 C18 C19 118.7(5)
C23 C18 C15 120.6(4)
C19 C18 C15 120.7(4)
C20 C19 C18 120.6(5)
C20 C19 H19 119.7
C18 C19 H19 119.7
C21 C20 C19 120.3(5)
C21 C20 H20 119.8
C19 C20 H20 119.8
C20 C21 C22 119.7(5)
C20 C21 H21 120.2
C22 C21 H21 120.2
C21 C22 C23 120.3(5)
C21 C22 H22 119.9
C23 C22 H22 119.9
C22 C23 C18 120.3(5)
C22 C23 H23 119.8
C18 C23 H23 119.8
C25 C24 C7 125.8(4)
C25 C24 C30 127.0(4)
C7 C24 C30 107.2(4)
C26 C25 C24 129.4(4)
C26 C25 H25 115.3
C24 C25 H25 115.3
C25 C26 C27 131.0(4)
C25 C26 H26 114.5
C27 C26 H26 114.5
C26 C27 C28 125.3(4)
C26 C27 C31 117.4(4)
C28 C27 C31 117.3(4)
C29 C28 C27 130.5(4)
C29 C28 H28 114.7
C27 C28 H28 114.7
C28 C29 C30 130.4(4)
C28 C29 H29 114.8
C30 C29 H29 114.8
C29 C30 C2 126.9(4)
C29 C30 C24 125.9(4)
C2 C30 C24 107.2(4)
C32 C31 C36 118.4(4)
C32 C31 C27 121.2(5)
C36 C31 C27 120.4(5)
C31 C32 C33 121.3(5)
C31 C32 H32 119.3
C33 C32 H32 119.3
C34 C33 C32 119.8(5)
C34 C33 H33 120.1
C32 C33 H33 120.1
C35 C34 C33 119.3(5)
C35 C34 H34 120.4
C33 C34 H34 120.4
C34 C35 C36 121.0(6)
C34 C35 H35 119.5
C36 C35 H35 119.5
C31 C36 C35 120.2(5)
C31 C36 H36 119.9
C35 C36 H36 119.9
N2 C37 C38 112.9(4)
N2 C37 H37A 109.0
C38 C37 H37A 109.0
N2 C37 H37B 109.0
C38 C37 H37B 109.0
H37A C37 H37B 107.8
C37 C38 C39 112.1(5)
C37 C38 H38A 109.2
C39 C38 H38A 109.2
C37 C38 H38B 109.2
C39 C38 H38B 109.2
H38A C38 H38B 107.9
C40 C39 C38 115.9(5)
C40 C39 H39A 108.3
C38 C39 H39A 108.3
C40 C39 H39B 108.3
C38 C39 H39B 108.3
H39A C39 H39B 107.4
C39 C40 C41 112.9(6)
C39 C40 H40A 109.0
C41 C40 H40A 109.0
C39 C40 H40B 109.0
C41 C40 H40B 109.0
H40A C40 H40B 107.8
C40 C41 C42 119.5(7)
C40 C41 H41A 107.4
C42 C41 H41A 107.4
C40 C41 H41B 107.4
C42 C41 H41B 107.4
H41A C41 H41B 107.0
C43 C42 C41 112.3(8)
C43 C42 H42A 109.1
C41 C42 H42A 109.1
C43 C42 H42B 109.1
C41 C42 H42B 109.1
H42A C42 H42B 107.9
C42 C43 C44 109.4(8)
C42 C43 H43A 109.8
C44 C43 H43A 109.8
C42 C43 H43B 109.8
C44 C43 H43B 109.8
H43A C43 H43B 108.2
C43 C44 H44A 109.5
C43 C44 H44B 109.5
H44A C44 H44B 109.5
C43 C44 H44C 109.5
H44A C44 H44C 109.5
H44B C44 H44C 109.5
N1 C45 C46 111.5(4)
N1 C45 H45A 109.3
C46 C45 H45A 109.3
N1 C45 H45B 109.3
C46 C45 H45B 109.3
H45A C45 H45B 108.0
C45 C46 C47 114.1(5)
C45 C46 H46A 108.7
C47 C46 H46A 108.7
C45 C46 H46B 108.7
C47 C46 H46B 108.7
H46A C46 H46B 107.6
C48 C47 C46 113.7(5)
C48 C47 H47A 108.8
C46 C47 H47A 108.8
C48 C47 H47B 108.8
C46 C47 H47B 108.8
H47A C47 H47B 107.7
C47 C48 C49 113.5(5)
C47 C48 H48A 108.9
C49 C48 H48A 108.9
C47 C48 H48B 108.9
C49 C48 H48B 108.9
H48A C48 H48B 107.7
C50 C49 C48 112.0(6)
C50 C49 H49A 109.2
C48 C49 H49A 109.2
C50 C49 H49B 109.2
C48 C49 H49B 109.2
H49A C49 H49B 107.9
C49 C50 C51 110.5(8)
C52 C51 C50 91.0(11)
C52 C51 H51A 113.5
C50 C51 H51A 113.5
C52 C51 H51B 113.5
C50 C51 H51B 113.5
H51A C51 H51B 110.8
C51 C52 H52A 109.5
C51 C52 H52B 109.5
H52A C52 H52B 109.5
C51 C52 H52C 109.5
H52A C52 H52C 109.5
H52B C52 H52C 109.5
C60 C53 C55 127.1(5)
C60 C53 C65 125.9(4)
C55 C53 C65 107.0(4)
O5 C54 N4 117.6(4)
O5 C54 C55 121.4(4)
N4 C54 C55 120.2(5)
C53 C55 C56 108.2(4)
C53 C55 C54 122.5(4)
C56 C55 C54 128.9(4)
C66 C56 C55 108.8(4)
C66 C56 C57 125.0(4)
C55 C56 C57 126.1(4)
C69 C57 C58 109.6(4)
C69 C57 C56 124.5(4)
C58 C57 C56 125.9(4)
C57 C58 C71 107.8(4)
C57 C58 C59 129.6(4)
C71 C58 C59 122.3(4)
O6 C59 N4 116.7(4)
O6 C59 C58 120.7(4)
N4 C59 C58 122.6(4)
C61 C60 C53 130.1(5)
C61 C60 H60 115.0
C53 C60 H60 115.0
C60 C61 C62 131.4(5)
C60 C61 H61 114.3
C62 C61 H61 114.3
C63 C62 C61 124.1(4)
C63 C62 C82 117.9(5)
C61 C62 C82 117.9(5)
C64 C63 C62 131.4(5)
C64 C63 H63 114.3
C62 C63 H63 114.3
C63 C64 C65 130.8(5)
C63 C64 H64 114.6
C65 C64 H64 114.6
C64 C65 C66 126.7(5)
C64 C65 C53 125.9(4)
C66 C65 C53 107.3(4)
C65 C66 C56 108.3(4)
C65 C66 C67 122.5(4)
C56 C66 C67 129.0(4)
O7 C67 N3 117.2(4)
O7 C67 C66 121.5(4)
N3 C67 C66 121.1(4)
O8 C68 N3 117.3(4)
O8 C68 C69 120.8(4)
N3 C68 C69 121.6(4)
C57 C69 C76 108.1(4)
C57 C69 C68 130.0(4)
C76 C69 C68 121.9(4)
C77 C70 C81 118.0(4)
C77 C70 C73 121.2(5)
C81 C70 C73 120.8(5)
C72 C71 C58 126.9(4)
C72 C71 C76 126.2(4)
C58 C71 C76 106.9(4)
C104 C72 C71 130.4(4)
C104 C72 H72 114.8
C71 C72 H72 114.8
C74 C73 C104 124.5(4)
C74 C73 C70 117.4(4)
C104 C73 C70 118.0(4)
C75 C74 C73 130.6(4)
C75 C74 H74 114.7
C73 C74 H74 114.7
C74 C75 C76 130.5(4)
C74 C75 H75 114.7
C76 C75 H75 114.7
C75 C76 C69 126.0(4)
C75 C76 C71 126.4(4)
C69 C76 C71 107.6(4)
C70 C77 C78 121.3(5)
C70 C77 H77 119.4
C78 C77 H77 119.4
C79 C78 C77 119.6(5)
C79 C78 H78 120.2
C77 C78 H78 120.2
C78 C79 C80 120.7(5)
C78 C79 H79 119.7
C80 C79 H79 119.7
C79 C80 C81 119.6(5)
C79 C80 H80 120.2
C81 C80 H80 120.2
C80 C81 C70 120.8(5)
C80 C81 H81 119.6
C70 C81 H81 119.6
C87 C82 C83 117.5(4)
C87 C82 C62 120.8(4)
C83 C82 C62 121.7(4)
C84 C83 C82 121.6(5)
C84 C83 H83 119.2
C82 C83 H83 119.2
C83 C84 C85 119.8(5)
C83 C84 H84 120.1
C85 C84 H84 120.1
C86 C85 C84 120.2(5)
C86 C85 H85 119.9
C84 C85 H85 119.9
C85 C86 C87 120.2(5)
C85 C86 H86 119.9
C87 C86 H86 119.9
C86 C87 C82 120.7(5)
C86 C87 H87 119.6
C82 C87 H87 119.6
N3 C88 C89 112.1(4)
N3 C88 H88A 109.2
C89 C88 H88A 109.2
N3 C88 H88B 109.2
C89 C88 H88B 109.2
H88A C88 H88B 107.9
C90 C89 C88 115.7(7)
C90 C89 H89A 108.4
C88 C89 H89A 108.4
C90 C89 H89B 108.4
C88 C89 H89B 108.4
H89A C89 H89B 107.4
C91 C90 C89 120.7(9)
C91 C90 H90A 107.1
C89 C90 H90A 107.1
C91 C90 H90B 107.1
C89 C90 H90B 107.1
H90A C90 H90B 106.8
C90 C91 C92 122.1(8)
C90 C91 H91A 106.8
C92 C91 H91A 106.8
C90 C91 H91B 106.8
C92 C91 H91B 106.8
H91A C91 H91B 106.7
C93 C92 C91 112.2(8)
C93 C92 H92A 109.2
C91 C92 H92A 109.2
C93 C92 H92B 109.2
C91 C92 H92B 109.2
H92A C92 H92B 107.9
C92 C93 C94 115.6(8)
C92 C93 H93A 108.4
C94 C93 H93A 108.4
C92 C93 H93B 108.4
C94 C93 H93B 108.4
H93A C93 H93B 107.4
C93 C94 C95 106.4(8)
C93 C94 H94A 110.4
C95 C94 H94A 110.4
C93 C94 H94B 110.4
C95 C94 H94B 110.4
H94A C94 H94B 108.6
C94 C95 H95A 109.5
C94 C95 H95B 109.5
H95A C95 H95B 109.5
C94 C95 H95C 109.5
H95A C95 H95C 109.5
H95B C95 H95C 109.5
N4 C96 C97 113.8(4)
N4 C96 H96A 108.8
C97 C96 H96A 108.8
N4 C96 H96B 108.8
C97 C96 H96B 108.8
H96A C96 H96B 107.7
C98 C97 C96 109.8(6)
C98 C97 H97A 109.7
C96 C97 H97A 109.7
C98 C97 H97B 109.7
C96 C97 H97B 109.7
H97A C97 H97B 108.2
C99 C98 C97 118.6(10)
C99 C98 H98A 107.7
C97 C98 H98A 107.7
C99 C98 H98B 107.7
C97 C98 H98B 107.7
H98A C98 H98B 107.1
C98 C99 C100 122.5(13)
C98 C99 H99A 106.7
C100 C99 H99A 106.7
C98 C99 H99B 106.7
C100 C99 H99B 106.7
H99A C99 H99B 106.6
C101 C100 C99 141.6(18)
C101 C100 H10F 101.6
C99 C100 H10F 101.6
C101 C100 H10G 101.6
C99 C100 H10G 101.6
H10F C100 H10G 104.6
C100 C101 C102 127.0(18)
C100 C101 H10A 105.5
C102 C101 H10A 105.5
C100 C101 H10B 105.5
C102 C101 H10B 105.5
H10A C101 H10B 106.1
C101 C102 C103 111.4(14)
C101 C102 H10W 109.4
C103 C102 H10W 109.4
C101 C102 H10T 109.4
C103 C102 H10T 109.4
H10W C102 H10T 108.0
C102 C103 H10C 109.5
C102 C103 H10D 109.5
H10C C103 H10D 109.5
C102 C103 H10E 109.5
H10C C103 H10E 109.5
H10D C103 H10E 109.5
C72 C104 C73 131.2(4)
C72 C104 H104 114.4
C73 C104 H104 114.4

loop_
_geom_bond_atom_site_label_1
_geom_bond_atom_site_label_2
_geom_bond_distance
O1 C1 1.233(6)
N1 C8 1.401(6)
N1 C10 1.422(6)
N1 C45 1.477(6)
C1 N2 1.388(7)
C1 C2 1.460(6)
O2 C8 1.227(5)
N2 C6 1.416(6)
N2 C37 1.491(6)
C2 C30 1.419(6)
C2 C3 1.421(6)
O3 C10 1.231(6)
N3 C68 1.398(6)
N3 C67 1.413(6)
N3 C88 1.481(6)
C3 C7 1.405(6)
C3 C4 1.435(6)
O4 C6 1.213(6)
N4 C59 1.407(6)
N4 C54 1.418(6)
N4 C96 1.489(6)
C4 C5 1.397(7)
C4 C9 1.408(6)
O5 C54 1.228(6)
C5 C12 1.421(6)
C5 C6 1.475(7)
O6 C59 1.225(5)
O7 C67 1.232(5)
C7 C24 1.416(6)
C7 C8 1.474(6)
O8 C68 1.234(5)
C9 C11 1.415(6)
C9 C10 1.462(7)
C11 C17 1.401(6)
C11 C12 1.462(7)
C12 C13 1.387(7)
C13 C14 1.386(6)
C13 H13 0.9500
C14 C15 1.392(7)
C14 H14 0.9500
C15 C16 1.405(7)
C15 C18 1.501(7)
C16 C17 1.378(7)
C16 H16 0.9500
C17 H17 0.9500
C18 C23 1.388(7)
C18 C19 1.390(7)
C19 C20 1.385(7)
C19 H19 0.9500
C20 C21 1.372(8)
C20 H20 0.9500
C21 C22 1.382(8)
C21 H21 0.9500
C22 C23 1.388(7)
C22 H22 0.9500
C23 H23 0.9500
C24 C25 1.401(6)
C24 C30 1.462(6)
C25 C26 1.381(6)
C25 H25 0.9500
C26 C27 1.393(6)
C26 H26 0.9500
C27 C28 1.399(6)
C27 C31 1.495(6)
C28 C29 1.382(6)
C28 H28 0.9500
C29 C30 1.393(6)
C29 H29 0.9500
C31 C32 1.381(7)
C31 C36 1.389(7)
C32 C33 1.386(7)
C32 H32 0.9500
C33 C34 1.388(8)
C33 H33 0.9500
C34 C35 1.366(9)
C34 H34 0.9500
C35 C36 1.394(7)
C35 H35 0.9500
C36 H36 0.9500
C37 C38 1.496(8)
C37 H37A 0.9900
C37 H37B 0.9900
C38 C39 1.538(8)
C38 H38A 0.9900
C38 H38B 0.9900
C39 C40 1.494(9)
C39 H39A 0.9900
C39 H39B 0.9900
C40 C41 1.514(9)
C40 H40A 0.9900
C40 H40B 0.9900
C41 C42 1.517(10)
C41 H41A 0.9900
C41 H41B 0.9900
C42 C43 1.479(12)
C42 H42A 0.9900
C42 H42B 0.9900
C43 C44 1.545(11)
C43 H43A 0.9900
C43 H43B 0.9900
C44 H44A 0.9800
C44 H44B 0.9800
C44 H44C 0.9800
C45 C46 1.503(7)
C45 H45A 0.9900
C45 H45B 0.9900
C46 C47 1.532(7)
C46 H46A 0.9900
C46 H46B 0.9900
C47 C48 1.518(8)
C47 H47A 0.9900
C47 H47B 0.9900
C48 C49 1.525(8)
C48 H48A 0.9900
C48 H48B 0.9900
C49 C50 1.524(10)
C49 H49A 0.9900
C49 H49B 0.9900
C50 C51 1.686(13)
C51 C52 1.335(16)
C51 H51A 0.9900
C51 H51B 0.9900
C52 H52A 0.9800
C52 H52B 0.9800
C52 H52C 0.9800
C53 C60 1.412(7)
C53 C55 1.414(6)
C53 C65 1.469(7)
C54 C55 1.469(7)
C55 C56 1.418(7)
C56 C66 1.418(6)
C56 C57 1.430(6)
C57 C69 1.406(6)
C57 C58 1.413(6)
C58 C71 1.430(6)
C58 C59 1.464(6)
C60 C61 1.385(6)
C60 H60 0.9500
C61 C62 1.406(7)
C61 H61 0.9500
C62 C63 1.391(7)
C62 C82 1.481(6)
C63 C64 1.381(7)
C63 H63 0.9500
C64 C65 1.398(6)
C64 H64 0.9500
C65 C66 1.408(6)
C66 C67 1.451(7)
C68 C69 1.474(6)
C69 C76 1.419(6)
C70 C77 1.385(7)
C70 C81 1.397(7)
C70 C73 1.488(6)
C71 C72 1.395(6)
C71 C76 1.459(6)
C72 C104 1.380(6)
C72 H72 0.9500
C73 C74 1.398(6)
C73 C104 1.405(6)
C74 C75 1.388(6)
C74 H74 0.9500
C75 C76 1.397(6)
C75 H75 0.9500
C77 C78 1.389(7)
C77 H77 0.9500
C78 C79 1.372(8)
C78 H78 0.9500
C79 C80 1.374(8)
C79 H79 0.9500
C80 C81 1.393(7)
C80 H80 0.9500
C81 H81 0.9500
C82 C87 1.397(7)
C82 C83 1.403(7)
C83 C84 1.381(7)
C83 H83 0.9500
C84 C85 1.382(8)
C84 H84 0.9500
C85 C86 1.373(8)
C85 H85 0.9500
C86 C87 1.397(7)
C86 H86 0.9500
C87 H87 0.9500
C88 C89 1.506(9)
C88 H88A 0.9900
C88 H88B 0.9900
C89 C90 1.450(9)
C89 H89A 0.9900
C89 H89B 0.9900
C90 C91 1.281(11)
C90 H90A 0.9900
C90 H90B 0.9900
C91 C92 1.609(11)
C91 H91A 0.9900
C91 H91B 0.9900
C92 C93 1.439(10)
C92 H92A 0.9900
C92 H92B 0.9900
C93 C94 1.481(10)
C93 H93A 0.9900
C93 H93B 0.9900
C94 C95 1.581(15)
C94 H94A 0.9900
C94 H94B 0.9900
C95 H95A 0.9800
C95 H95B 0.9800
C95 H95C 0.9800
C96 C97 1.529(8)
C96 H96A 0.9900
C96 H96B 0.9900
C97 C98 1.517(11)
C97 H97A 0.9900
C97 H97B 0.9900
C98 C99 1.403(9)
C98 H98A 0.9900
C98 H98B 0.9900
C99 C100 1.464(15)
C99 H99A 0.9900
C99 H99B 0.9900
C100 C101 1.253(19)
C100 H10F 0.9900
C100 H10G 0.9900
C101 C102 1.466(16)
C101 H10A 0.9900
C101 H10B 0.9900
C102 C103 1.505(18)
C102 H10W 0.9900
C102 H10T 0.9900
C103 H10C 0.9800
C103 H10D 0.9800
C103 H10E 0.9800
C104 H104 0.9500
